data_2208816
loop_
_publ_author_name
'Ademi, Lumni'
'Constable, Edwin C.'
'Housecroft, Catherine E.'
'Neuburger, Markus'
'Schaffner, Silvia'

_publ_section_title
;
 <i>trans</i>-Diacetonitriledibromopalladium(II)
;
_journal_coeditor_code CF2021
_journal_issue 5
_journal_name_full 'Acta Crystallographica Section E'
_journal_page_first m1059
_journal_page_last m1061
_journal_paper_doi 10.1107/S1600536806013377
_journal_volume 62
_journal_year 2006
_chemical_formula_iupac '[Pd1 Br2 (C2 H3 N1)2]'
_chemical_formula_moiety 'C4 H6 Br2 N2 Pd1'
_chemical_formula_sum 'C4 H6 Br2 N2 Pd'
_chemical_formula_weight 348.31
_chemical_name_systematic
;
trans-Diacetonitriledibromopalladium(II)
;
_space_group_IT_number 14
_symmetry_cell_setting monoclinic
_symmetry_space_group_name_Hall '-P 2ybc'
_symmetry_space_group_name_H-M 'P 1 21/c 1'
_atom_sites_solution_hydrogens geom
_atom_sites_solution_primary direct
_cell_angle_alpha 90
_cell_angle_beta 90.327(3)
_cell_angle_gamma 90
_cell_formula_units_Z 2
_cell_length_a 5.1979(3)
_cell_length_b 12.0686(7)
_cell_length_c 7.0740(3)
_cell_measurement_reflns_used 2403
_cell_measurement_temperature 173
_cell_measurement_theta_max 30
_cell_measurement_theta_min 1
_cell_volume 443.75(4)
_computing_cell_refinement 'DENZO/SCALEPACK (Otwinowski & Minor, 1997)'
_computing_data_collection 'COLLECT (Nonius, 2001)'
_computing_data_reduction DENZO/SCALEPACK
_computing_molecular_graphics 'ORTEP-3 for Windows (Farrugia, 1997)'
_computing_publication_material CRYSTALS
_computing_structure_refinement 'CRYSTALS (Betteridge <i>et al.</i>,  2003)'
_computing_structure_solution 'SIR92 (Altomare <i>et al.</i>,  1994)'
_diffrn_ambient_temperature 173
_diffrn_measured_fraction_theta_full 0.998
_diffrn_measured_fraction_theta_max 0.998
_diffrn_measurement_device_type 'Nonius KappaCCD area-detector'
_diffrn_measurement_method '\f and \w'
_diffrn_radiation_monochromator graphite
_diffrn_radiation_type 'Mo K\a'
_diffrn_radiation_wavelength 0.71073
_diffrn_reflns_av_R_equivalents 0.032
_diffrn_reflns_limit_h_max 7
_diffrn_reflns_limit_h_min -7
_diffrn_reflns_limit_k_max 16
_diffrn_reflns_limit_k_min -17
_diffrn_reflns_limit_l_max 9
_diffrn_reflns_limit_l_min -9
_diffrn_reflns_number 4797
_diffrn_reflns_theta_full 30.06
_diffrn_reflns_theta_max 30.06
_diffrn_reflns_theta_min 3.338
_diffrn_standards_number 0
_exptl_absorpt_coefficient_mu 11.019
_exptl_absorpt_correction_T_max 0.19
_exptl_absorpt_correction_T_min 0.10
_exptl_absorpt_correction_type multi-scan
_exptl_absorpt_process_details '(DENZO/SCALEPACK; Otwinowski & Minor, 1997)'
_exptl_crystal_colour 'dark orange'
_exptl_crystal_density_diffrn 2.607
_exptl_crystal_description block
_exptl_crystal_F_000 320
_exptl_crystal_size_max 0.24
_exptl_crystal_size_mid 0.19
_exptl_crystal_size_min 0.15
_refine_diff_density_max 0.53
_refine_diff_density_min -0.67
_refine_ls_extinction_method none
_refine_ls_goodness_of_fit_ref 1.0304
_refine_ls_hydrogen_treatment constr
_refine_ls_matrix_type full
_refine_ls_number_parameters 43
_refine_ls_number_reflns 1003
_refine_ls_number_restraints 0
_refine_ls_R_factor_all 0.0279
_refine_ls_R_factor_gt 0.0205
_refine_ls_shift/su_max 0.0
_refine_ls_structure_factor_coef F
_refine_ls_weighting_details
;
w = [1-(F~o~-F~c~)^2^/36\s^2^(F)]^2^/[0.377T~0~(x)+0.221T~1~(x)+0.171T~2~(x)]
where T~i~ are Chebychev polynomials and x = F~c~/F~max~
(Prince, 1982; Watkin, 1994)
;
_refine_ls_weighting_scheme calc
_refine_ls_wR_factor_all 0.0320
_refine_ls_wR_factor_gt 0.0246
_refine_ls_wR_factor_ref 0.0246
_reflns_number_gt 1003
_reflns_number_total 1291
_reflns_threshold_expression I>3\s(I)
_cod_data_source_file cf2021.cif
_cod_data_source_block I
_cod_original_sg_symbol_H-M 'P 21/c'
_cod_original_formula_sum 'C4 H6 Br2 N2 Pd1'
_cod_database_code 2208816
_cod_database_fobs_code 2208816

loop_
_symmetry_equiv_pos_as_xyz
x,y,z
-x,-y,-z
-x,y+1/2,-z+1/2
x,-y+1/2,z+1/2

loop_
_atom_site_type_symbol
_atom_site_label
_atom_site_fract_x
_atom_site_fract_y
_atom_site_fract_z
_atom_site_U_iso_or_equiv
_atom_site_adp_type
_atom_site_occupancy
Pd Pd1 0.0000 0.0000 0.0000 0.0244 Uani 1.0000
Br Br1 0.11120(6) 0.13106(2) -0.24527(4) 0.0350 Uani 1.0000
C C1 0.4168(5) 0.1036(2) 0.2610(4) 0.0290 Uani 1.0000
C C2 0.6111(6) 0.1530(3) 0.3828(4) 0.0356 Uani 1.0000
N N1 0.2656(4) 0.0645(2) 0.1656(3) 0.0301 Uani 1.0000
H H21 0.5299 0.1978 0.4771 0.0442 Uiso 1.0000
H H22 0.7025 0.0919 0.4429 0.0439 Uiso 1.0000
H H23 0.7360 0.1958 0.3147 0.0437 Uiso 1.0000

loop_
_atom_site_aniso_label
_atom_site_aniso_U_11
_atom_site_aniso_U_22
_atom_site_aniso_U_33
_atom_site_aniso_U_12
_atom_site_aniso_U_13
_atom_site_aniso_U_23
Pd1 0.02135(13) 0.02418(14) 0.02775(14) 0.00090(9) -0.00431(9) -0.00419(11)
Br1 0.03403(16) 0.03435(16) 0.03645(16) -0.00327(11) -0.00444(11) 0.00418(12)
C1 0.0262(12) 0.0313(12) 0.0295(12) 0.0019(10) -0.0010(10) 0.0007(10)
C2 0.0296(13) 0.0401(15) 0.0372(14) -0.0046(12) -0.0061(11) -0.0082(12)
N1 0.0275(10) 0.0303(11) 0.0322(11) 0.0001(9) -0.0063(8) -0.0031(9)

loop_
_atom_type_symbol
_atom_type_scat_dispersion_real
_atom_type_scat_dispersion_imag
_atom_type_scat_source
C 0.0033 0.0016 'International Tables Vol C 4.2.6.8 and 6.1.1.4'
H 0.0000 0.0000 'International Tables Vol C 4.2.6.8 and 6.1.1.4'
Br -0.2901 2.4595 'International Tables Vol C 4.2.6.8 and 6.1.1.4'
N 0.0061 0.0033 'International Tables Vol C 4.2.6.8 and 6.1.1.4'
Pd -0.9988 1.0072 'International Tables Vol C 4.2.6.8 and 6.1.1.4'

loop_
_geom_angle_atom_site_label_1
_geom_angle_atom_site_label_2
_geom_angle_atom_site_label_3
_geom_angle_site_symmetry_1
_geom_angle_site_symmetry_3
_geom_angle
_geom_angle_publ_flag
Br1 Pd1 N1 2_555 2_555 89.93(7) no
Br1 Pd1 Br1 2_555 . 180 no
N1 Pd1 Br1 2_555 . 90.07(7) no
Br1 Pd1 N1 2_555 . 90.07(7) no
N1 Pd1 N1 2_555 . 180 no
Br1 Pd1 N1 . . 89.93(7) yes
C2 C1 N1 . . 179.6(3) yes
C1 C2 H21 . . 109.7 no
C1 C2 H22 . . 106.5 no
H21 C2 H22 . . 109.8 no
C1 C2 H23 . . 113.1 no
H21 C2 H23 . . 110.2 no
H22 C2 H23 . . 107.3 no
Pd1 N1 C1 . . 178.7(2) yes

loop_
_geom_bond_atom_site_label_1
_geom_bond_atom_site_label_2
_geom_bond_site_symmetry_2
_geom_bond_distance
_geom_bond_publ_flag
Pd1 Br1 2_555 2.4203(3) no
Pd1 N1 2_555 1.966(2) no
Pd1 Br1 . 2.4203(3) yes
Pd1 N1 . 1.966(2) yes
C1 C2 . 1.452(4) yes
C1 N1 . 1.136(4) yes
C2 H21 . 0.959 no
C2 H22 . 0.974 no
C2 H23 . 0.962 no

loop_
_geom_hbond_atom_site_label_D
_geom_hbond_atom_site_label_H
_geom_hbond_atom_site_label_A
_geom_hbond_site_symmetry_A
_geom_hbond_distance_DH
_geom_hbond_distance_HA
_geom_hbond_distance_DA
_geom_hbond_angle_DHA
_geom_hbond_publ_flag
C2 H21 Br1 1_556 0.96 3.05 3.718(3) 128 yes
C2 H22 Br1 1_656 0.97 3.09 3.698(3) 122 yes
C2 H23 Br1 4_655 0.96 2.89 3.794(3) 157 yes
